data_2012989
loop_
_publ_author_name
'Leovac, Vukadin M.'
'Jevtovi\'c, Violeta S.'
'Bogdanovi\'c, Goran A.'

_publ_section_title
;Transition metal complexes with thiosemicarbazide-based ligands. XLIV.
 Aqua(3-hydroxy-5-hydroxymethyl-2-methylpyridine-4-carboxaldehyde
 3-methylisothiosemicarbazone-\k^3^<i>O</i>,<i>N</i>^1^,<i>N</i>^4^)nitratocopper(II)
 nitrate
;
_journal_issue 10
_journal_name_full 'Acta Crystallographica Section C'
_journal_page_first m514
_journal_page_last m516
_journal_paper_doi 10.1107/S010827010201586X
_journal_volume 58
_journal_year 2002
_chemical_formula_iupac '[Cu (C10 H14 N4 O2 S) (H2 O) (N O3)] (N O3)'
_chemical_formula_moiety 'C10 H16 Cu N5 O6 S + , N O3 -'
_chemical_formula_sum 'C10 H16 Cu N6 O9 S'
_chemical_formula_weight 459.89
_chemical_name_systematic
;
Aquanitrato(3-hydroxy-5-hydroxymethyl-2-methylpyridine-4-carboxaldehyde
3-methylisothiosemicarbazone-\k^3^O,N^1^,N^4^)copper(II) nitrate
;
_space_group_IT_number 2
_symmetry_cell_setting triclinic
_symmetry_space_group_name_Hall '-P 1'
_symmetry_space_group_name_H-M 'P -1'
_atom_sites_solution_hydrogens difmap
_atom_sites_solution_primary direct
_atom_sites_solution_secondary difmap
_cell_angle_alpha 85.13(2)
_cell_angle_beta 89.34(3)
_cell_angle_gamma 80.35(3)
_cell_formula_units_Z 2
_cell_length_a 7.945(3)
_cell_length_b 9.262(3)
_cell_length_c 11.701(3)
_cell_measurement_reflns_used 23
_cell_measurement_temperature 293(2)
_cell_measurement_theta_max 16.84
_cell_measurement_theta_min 11.97
_cell_volume 845.8(5)
_computing_cell_refinement 'CAD-4 Software'
_computing_data_collection 'CAD-4 Software (Enraf-Nonius, 1989)'
_computing_data_reduction 'CAD-4 EXPRESS (Enraf-Nonius, 1994)'
_computing_molecular_graphics 'ORTEPIII (Burnett & Johnson, 1996)'
_computing_publication_material 'SHELXL97, PARST (Nardelli, 1995) and WinGX (Farrugia, 1999)'
_computing_structure_refinement 'SHELXL97 (Sheldrick, 1997)'
_computing_structure_solution 'SHELXS97 (Sheldrick, 1997)'
_diffrn_ambient_temperature 293(3)
_diffrn_measured_fraction_theta_full 0.995
_diffrn_measured_fraction_theta_max 0.995
_diffrn_measurement_device 'Enraf-Nonius CAD-4'
_diffrn_measurement_method \w/2\q
_diffrn_radiation_monochromator graphite
_diffrn_radiation_source 'fine-focus sealed tube'
_diffrn_radiation_type MoK\a
_diffrn_radiation_wavelength 0.71073
_diffrn_reflns_av_R_equivalents 0.017
_diffrn_reflns_av_sigmaI/netI 0.033
_diffrn_reflns_limit_h_max 9
_diffrn_reflns_limit_h_min 0
_diffrn_reflns_limit_k_max 11
_diffrn_reflns_limit_k_min -11
_diffrn_reflns_limit_l_max 14
_diffrn_reflns_limit_l_min -14
_diffrn_reflns_number 3570
_diffrn_reflns_theta_full 25.99
_diffrn_reflns_theta_max 25.99
_diffrn_reflns_theta_min 1.75
_diffrn_standards_decay_% 0
_diffrn_standards_interval_time 60
_diffrn_standards_number 2
_exptl_absorpt_coefficient_mu 1.477
_exptl_absorpt_correction_T_max 0.815
_exptl_absorpt_correction_T_min 0.675
_exptl_absorpt_correction_type gaussian
_exptl_absorpt_process_details '(PLATON; Spek, 1990, 1998)'
_exptl_crystal_colour green
_exptl_crystal_density_diffrn 1.806
_exptl_crystal_density_meas ?
_exptl_crystal_density_method 'not measured'
_exptl_crystal_description prismatic
_exptl_crystal_F_000 470
_exptl_crystal_size_max 0.40
_exptl_crystal_size_mid 0.26
_exptl_crystal_size_min 0.14
_refine_diff_density_max 0.46
_refine_diff_density_min -0.38
_refine_ls_extinction_method none
_refine_ls_goodness_of_fit_ref 1.047
_refine_ls_hydrogen_treatment refall
_refine_ls_matrix_type full
_refine_ls_number_parameters 308
_refine_ls_number_reflns 3316
_refine_ls_number_restraints 0
_refine_ls_restrained_S_all 1.047
_refine_ls_R_factor_all 0.045
_refine_ls_R_factor_gt 0.034
_refine_ls_shift/su_max <0.001
_refine_ls_shift/su_mean 0.000
_refine_ls_structure_factor_coef Fsqd
_refine_ls_weighting_details 'calc w = 1/[\s^2^(Fo^2^)+(0.0554P)^2^+0.3428P] where P=(Fo^2^+2Fc^2^)/3'
_refine_ls_weighting_scheme calc
_refine_ls_wR_factor_gt 0.090
_refine_ls_wR_factor_ref 0.095
_reflns_number_gt 2853
_reflns_number_total 3316
_reflns_threshold_expression I>2\s(I)
_cod_data_source_file jz1514.cif
_cod_data_source_block I
_cod_depositor_comments
;
The following automatic conversions were performed:

'_exptl_crystal_density_meas' value 'not measured' was changed to '?'
- the value is perceived as not measured.

Automatic conversion script
Id: cif_fix_values 3008 2015-01-20 13:52:24Z robertas 
;
_cod_database_code 2012989
_cod_database_fobs_code 2012989

loop_
_symmetry_equiv_pos_as_xyz
'x, y, z'
'-x, -y, -z'

loop_
_atom_site_label
_atom_site_fract_x
_atom_site_fract_y
_atom_site_fract_z
_atom_site_U_iso_or_equiv
_atom_site_adp_type
_atom_site_calc_flag
_atom_site_refinement_flags
_atom_site_occupancy
_atom_site_disorder_assembly
_atom_site_disorder_group
_atom_site_type_symbol
Cu 0.33859(4) 0.34981(3) 0.28580(3) 0.02925(12) Uani d . 1 . . Cu
N1 0.3748(3) 0.5560(2) 0.28256(17) 0.0262(4) Uani d . 1 . . N
N2 0.5257(3) 0.5654(2) 0.3339(2) 0.0313(5) Uani d . 1 . . N
N3 0.5546(3) 0.3181(3) 0.3660(2) 0.0318(5) Uani d . 1 . . N
C1 0.6166(3) 0.4347(3) 0.3781(2) 0.0267(5) Uani d . 1 . . C
S 0.80801(8) 0.45089(7) 0.44462(6) 0.03355(17) Uani d . 1 . . S
C2 0.8933(4) 0.2620(4) 0.4817(3) 0.0454(8) Uani d . 1 . . C
C3 0.2762(3) 0.6745(3) 0.2444(2) 0.0268(5) Uani d . 1 . . C
C4 0.1121(3) 0.6728(3) 0.1916(2) 0.0261(5) Uani d . 1 . . C
O1 0.1211(2) 0.40805(19) 0.21801(17) 0.0339(4) Uani d . 1 . . O
C5 0.0485(3) 0.5391(3) 0.1815(2) 0.0269(5) Uani d . 1 . . C
C6 -0.1105(3) 0.5485(3) 0.1242(2) 0.0293(5) Uani d . 1 . . C
C7 -0.1857(4) 0.4156(4) 0.1077(3) 0.0379(6) Uani d . 1 . . C
N4 -0.1926(3) 0.6794(3) 0.0836(2) 0.0352(5) Uani d . 1 . . N
C8 -0.1379(4) 0.8075(3) 0.0956(2) 0.0370(6) Uani d . 1 . . C
C9 0.0133(3) 0.8076(3) 0.1490(2) 0.0303(5) Uani d . 1 . . C
C10 0.0633(4) 0.9555(3) 0.1639(2) 0.0351(6) Uani d . 1 . . C
O2 0.0595(3) 0.9869(2) 0.28084(19) 0.0400(5) Uani d . 1 . . O
O1W 0.2854(3) 0.1573(2) 0.3405(3) 0.0512(6) Uani d . 1 . . O
N5 0.6603(3) 0.8926(2) 0.3716(2) 0.0345(5) Uani d . 1 . . N
O3 0.7314(3) 0.9994(2) 0.38660(19) 0.0452(5) Uani d . 1 . . O
O4 0.5026(3) 0.9011(3) 0.3794(2) 0.0569(6) Uani d . 1 . . O
O5 0.7465(3) 0.7739(2) 0.3501(2) 0.0512(6) Uani d . 1 . . O
N6 0.5481(3) 0.1934(3) 0.0690(2) 0.0437(6) Uani d . 1 . . N
O6 0.6451(4) 0.1266(3) 0.1421(3) 0.0759(9) Uani d . 1 . . O
O7 0.5632(4) 0.1712(4) -0.0324(2) 0.0858(10) Uani d . 1 . . O
O8 0.4293(3) 0.2938(3) 0.09494(19) 0.0523(6) Uani d . 1 . . O
H1N3 0.609(5) 0.244(4) 0.395(3) 0.050(10) Uiso d . 1 . . H
H2C0 0.183(4) 0.962(3) 0.134(2) 0.037(8) Uiso d . 1 . . H
H1C3 0.315(4) 0.761(3) 0.255(2) 0.033(7) Uiso d . 1 . . H
H1C8 -0.211(4) 0.898(4) 0.064(3) 0.048(9) Uiso d . 1 . . H
H1C0 -0.009(4) 1.030(4) 0.121(3) 0.044(9) Uiso d . 1 . . H
H1N4 -0.271(4) 0.686(4) 0.044(3) 0.042(9) Uiso d . 1 . . H
H1N2 0.563(4) 0.648(4) 0.335(3) 0.041(9) Uiso d . 1 . . H
H3C7 -0.268(5) 0.430(4) 0.063(3) 0.053(10) Uiso d . 1 . . H
H1C2 0.918(5) 0.217(4) 0.421(3) 0.055(11) Uiso d . 1 . . H
H1O2 -0.026(5) 0.984(4) 0.311(3) 0.049(11) Uiso d . 1 . . H
H2C2 0.815(5) 0.218(4) 0.530(3) 0.055(10) Uiso d . 1 . . H
H3C2 0.984(6) 0.253(4) 0.520(3) 0.062(11) Uiso d . 1 . . H
H2C7 -0.205(5) 0.367(5) 0.178(4) 0.067(12) Uiso d . 1 . . H
H1C7 -0.102(6) 0.352(5) 0.070(4) 0.089(15) Uiso d . 1 . . H
H1W 0.362(6) 0.101(5) 0.355(3) 0.063(13) Uiso d . 1 . . H
H2W 0.208(7) 0.130(6) 0.315(4) 0.092(17) Uiso d . 1 . . H

loop_
_atom_site_aniso_label
_atom_site_aniso_U_11
_atom_site_aniso_U_22
_atom_site_aniso_U_33
_atom_site_aniso_U_12
_atom_site_aniso_U_13
_atom_site_aniso_U_23
Cu 0.02403(18) 0.01951(17) 0.0448(2) -0.00529(12) -0.00772(13) -0.00197(12)
N1 0.0241(10) 0.0235(10) 0.0320(11) -0.0058(8) -0.0022(8) -0.0031(8)
N2 0.0290(11) 0.0216(11) 0.0448(13) -0.0080(9) -0.0091(9) -0.0031(9)
N3 0.0281(11) 0.0227(11) 0.0437(13) -0.0030(9) -0.0093(9) 0.0000(9)
C1 0.0231(12) 0.0269(12) 0.0307(12) -0.0043(10) -0.0008(9) -0.0046(9)
S 0.0276(3) 0.0299(3) 0.0442(4) -0.0069(3) -0.0106(3) -0.0031(3)
C2 0.0379(17) 0.0333(16) 0.063(2) -0.0008(13) -0.0201(16) -0.0011(15)
C3 0.0291(13) 0.0210(12) 0.0310(12) -0.0055(10) 0.0004(10) -0.0041(9)
C4 0.0262(12) 0.0242(12) 0.0278(12) -0.0033(10) 0.0016(9) -0.0042(9)
O1 0.0254(9) 0.0209(9) 0.0552(11) -0.0030(7) -0.0090(8) -0.0025(8)
C5 0.0245(12) 0.0277(12) 0.0280(12) -0.0016(10) 0.0012(9) -0.0049(9)
C6 0.0268(13) 0.0324(13) 0.0293(12) -0.0055(11) 0.0006(10) -0.0050(10)
C7 0.0315(15) 0.0404(16) 0.0446(17) -0.0119(13) -0.0041(13) -0.0065(13)
N4 0.0278(12) 0.0367(13) 0.0404(13) -0.0039(10) -0.0114(10) -0.0002(10)
C8 0.0336(14) 0.0314(14) 0.0433(15) 0.0000(12) -0.0052(12) 0.0026(12)
C9 0.0308(13) 0.0276(13) 0.0318(13) -0.0026(11) 0.0005(10) -0.0021(10)
C10 0.0341(15) 0.0260(13) 0.0434(15) -0.0026(11) -0.0026(12) 0.0021(11)
O2 0.0357(11) 0.0356(11) 0.0525(12) -0.0129(9) 0.0038(10) -0.0121(9)
O1W 0.0344(12) 0.0268(11) 0.0922(19) -0.0107(10) -0.0171(12) 0.0090(11)
N5 0.0343(12) 0.0270(12) 0.0422(12) -0.0074(10) -0.0040(9) 0.0017(9)
O3 0.0444(12) 0.0277(10) 0.0662(14) -0.0120(9) -0.0042(10) -0.0071(9)
O4 0.0337(12) 0.0391(12) 0.0970(19) -0.0078(9) -0.0041(11) 0.0025(12)
O5 0.0460(13) 0.0292(11) 0.0798(16) -0.0058(9) 0.0045(11) -0.0144(10)
N6 0.0319(13) 0.0408(14) 0.0598(16) -0.0066(11) -0.0038(11) -0.0114(12)
O6 0.0642(17) 0.0517(15) 0.105(2) 0.0174(13) -0.0394(16) -0.0127(14)
O7 0.073(2) 0.120(3) 0.0632(18) -0.0048(19) 0.0201(15) -0.0299(17)
O8 0.0375(12) 0.0617(15) 0.0535(13) 0.0104(11) -0.0121(10) -0.0167(11)

loop_
_atom_type_symbol
_atom_type_description
_atom_type_scat_dispersion_real
_atom_type_scat_dispersion_imag
_atom_type_scat_source
C C 0.0033 0.0016 'International Tables Vol C Tables 4.2.6.8 and 6.1.1.4'
H H 0.0000 0.0000 'International Tables Vol C Tables 4.2.6.8 and 6.1.1.4'
O O 0.0106 0.0060 'International Tables Vol C Tables 4.2.6.8 and 6.1.1.4'
Cu Cu 0.3201 1.2651 'International Tables Vol C Tables 4.2.6.8 and 6.1.1.4'
N N 0.0061 0.0033 'International Tables Vol C Tables 4.2.6.8 and 6.1.1.4'
S S 0.1246 0.1234 'International Tables Vol C Tables 4.2.6.8 and 6.1.1.4'

loop_
_geom_angle_atom_site_label_1
_geom_angle_atom_site_label_2
_geom_angle_atom_site_label_3
_geom_angle
_geom_angle_publ_flag
O1 Cu N3 171.27(9) yes
O1 Cu O1W 91.87(10) yes
N3 Cu O1W 93.71(11) yes
O1 Cu N1 91.49(9) yes
N3 Cu N1 81.12(9) yes
O1W Cu N1 161.43(11) yes
O1 Cu O8 84.54(8) yes
N3 Cu O8 101.30(9) yes
O1W Cu O8 98.09(11) yes
N1 Cu O8 100.41(9) yes
C3 N1 N2 119.4(2) no
C3 N1 Cu 129.40(18) no
N2 N1 Cu 111.19(16) no
C1 N2 N1 115.1(2) no
C1 N2 H1N2 122(2) no
N1 N2 H1N2 122(2) no
C1 N3 Cu 114.87(19) no
C1 N3 H1N3 115(3) no
Cu N3 H1N3 130(3) no
N3 C1 N2 117.7(2) no
N3 C1 S 128.4(2) no
N2 C1 S 113.95(19) no
C1 S C2 100.70(14) no
S C2 H1C2 111(3) no
S C2 H2C2 110(2) no
H1C2 C2 H2C2 112(3) no
S C2 H3C2 111(3) no
H1C2 C2 H3C2 107(3) no
H2C2 C2 H3C2 106(3) no
N1 C3 C4 122.3(2) no
N1 C3 H1C3 115.6(19) no
C4 C3 H1C3 122.1(19) no
C9 C4 C5 119.3(2) no
C9 C4 C3 118.8(2) no
C5 C4 C3 121.8(2) no
C5 O1 Cu 127.94(17) no
O1 C5 C6 115.5(2) no
O1 C5 C4 126.9(2) no
C6 C5 C4 117.6(2) no
N4 C6 C5 119.2(2) no
N4 C6 C7 119.2(2) no
C5 C6 C7 121.6(2) no
C6 C7 H3C7 114(3) no
C6 C7 H2C7 110(3) no
H3C7 C7 H2C7 115(4) no
C6 C7 H1C7 106(3) no
H3C7 C7 H1C7 104(4) no
H2C7 C7 H1C7 107(4) no
C6 N4 C8 124.3(2) no
C6 N4 H1N4 121(3) no
C8 N4 H1N4 115(3) no
N4 C8 C9 120.0(3) no
N4 C8 H1C8 117(2) no
C9 C8 H1C8 123(2) no
C8 C9 C4 119.6(2) no
C8 C9 C10 117.2(2) no
C4 C9 C10 123.2(2) no
O2 C10 C9 112.0(2) no
O2 C10 H2C0 107.5(17) no
C9 C10 H2C0 112.0(17) no
O2 C10 H1C0 110(2) no
C9 C10 H1C0 110(2) no
H2C0 C10 H1C0 105(3) no
C10 O2 H1O2 114(3) no
Cu O1W H1W 114(3) no
Cu O1W H2W 120(4) no
H1W O1W H2W 117(5) no
O5 N5 O3 120.2(2) no
O5 N5 O4 118.4(2) no
O3 N5 O4 121.4(2) no
O6 N6 O7 122.4(3) no
O6 N6 O8 120.6(3) no
O7 N6 O8 116.9(3) no
N6 O8 Cu 126.43(19) no

loop_
_geom_bond_atom_site_label_1
_geom_bond_atom_site_label_2
_geom_bond_site_symmetry_2
_geom_bond_distance
_geom_bond_publ_flag
Cu O1 . 1.8849(19) yes
Cu N3 . 1.932(2) yes
Cu O1W . 1.955(2) yes
Cu N1 . 1.975(2) yes
Cu O8 . 2.410(2) yes
N1 C3 . 1.286(3) yes
N1 N2 . 1.366(3) yes
N2 C1 . 1.365(3) yes
N2 H1N2 . 0.87(4) no
N3 C1 . 1.278(3) yes
N3 H1N3 . 0.80(4) no
C1 S . 1.751(3) yes
S C2 . 1.786(3) yes
C2 H1C2 . 0.86(4) no
C2 H2C2 . 0.95(4) no
C2 H3C2 . 0.84(4) no
C3 C4 . 1.452(4) yes
C3 H1C3 . 0.92(3) no
C4 C9 . 1.413(4) no
C4 C5 . 1.428(3) yes
O1 C5 . 1.293(3) yes
C5 C6 . 1.423(3) no
C6 N4 . 1.329(4) no
C6 C7 . 1.483(4) no
C7 H3C7 . 0.83(4) no
C7 H2C7 . 0.92(4) no
C7 H1C7 . 0.94(5) no
N4 C8 . 1.348(4) no
N4 H1N4 . 0.77(3) no
C8 C9 . 1.361(4) no
C8 H1C8 . 0.98(3) no
C9 C10 . 1.513(4) no
C10 O2 . 1.422(4) no
C10 H2C0 . 1.02(3) no
C10 H1C0 . 0.93(3) no
O2 H1O2 . 0.76(4) no
O1W H1W . 0.74(5) no
O1W H2W . 0.77(6) no
N5 O5 . 1.238(3) no
N5 O3 . 1.243(3) no
N5 O4 . 1.245(3) no
N6 O6 . 1.214(4) no
N6 O7 . 1.223(4) no
N6 O8 . 1.263(3) no

loop_
_geom_hbond_atom_site_label_D
_geom_hbond_atom_site_label_H
_geom_hbond_atom_site_label_A
_geom_hbond_site_symmetry_A
_geom_hbond_distance_DH
_geom_hbond_distance_HA
_geom_hbond_distance_DA
_geom_hbond_angle_DHA
N2 H1N2 O4 . 0.87(4) 2.41(4) 3.174(3) 147(3)
N2 H1N2 O5 . 0.87(4) 2.03(4) 2.837(3) 154(3)
N3 H1N3 O3 1_545 0.80(4) 2.32(4) 3.040(3) 151(3)
O1W H1W O4 1_545 0.74(5) 2.00(5) 2.698(3) 158(5)
O1W H2W O2 1_545 0.77(6) 1.98(6) 2.714(3) 157(5)
C2 H3C2 O5 2_766 0.84(4) 2.61(4) 3.446(4) 177(3)
C10 H2C0 O7 2_665 1.02(3) 2.52(3) 3.404(4) 145(2)
O2 H1O2 O3 1_455 0.76(4) 2.10(4) 2.862(3) 174(4)
N4 H1N4 O7 2_565 0.77(3) 2.47(4) 3.078(4) 137(3)
N4 H1N4 O8 2_565 0.77(3) 2.05(4) 2.795(3) 164(3)
C8 H1C8 O6 1_465 0.98(3) 2.47(3) 3.248(4) 135(2)
